data_4021721
loop_
_publ_author_name
'Timothy J. Donohoe'
'Robert M. Harris'
'Sam Butterworth'
'Jeremy N. Burrows'
'Andrew Cowley'
'Jeremy S. Parker'

_publ_section_title
;
 New Osmium-Based Reagent for the Dihydroxylation of Alkenes
;
_journal_name_full 'Journal of Organic Chemistry'
_journal_page_first 4481
_journal_page_last 4489
_journal_paper_doi 10.1021/jo060301c
_journal_volume 71
_journal_year 2006
_chemical_compound_source
;
?
;
_chemical_formula_moiety ' C10 H22 N2 O2 Os '
_chemical_formula_sum 'C10 H22 N2 O2 Os'
_chemical_formula_weight 392.50
_chemical_name_systematic
; 
? 
;
_space_group_IT_number 60
_symmetry_cell_setting orthorhombic
_symmetry_space_group_name_Hall '-P 2n 2ab'
_symmetry_space_group_name_H-M 'P b c n'
_atom_sites_solution_hydrogens geom
_atom_sites_solution_primary direct
_cell_angle_alpha 90
_cell_angle_beta 90
_cell_angle_gamma 90
_cell_formula_units_Z 4
_cell_length_a 6.1505(2)
_cell_length_b 12.5027(2)
_cell_length_c 16.6071(3)
_cell_measurement_reflns_used 17432
_cell_measurement_temperature 150
_cell_measurement_theta_max 28
_cell_measurement_theta_min 5
_cell_volume 1277.05(5)
_computing_cell_refinement
; 
KappaCCD software 'DENZO' (Otwinowski & Minor, 1996) 
;
_computing_data_collection
; 
KappaCCD software 'Collect' (Nonius, 2000) 
;
_computing_data_reduction
; 
KappaCCD software 'DENZO' (Otwinowski & Minor, 1996) 
;
_computing_publication_material
; 
CRYSTALS (Watkin et al, 2001) 
;
_computing_structure_refinement
; 
CRYSTALS (Watkin et al, 2001) 
;
_computing_structure_solution 'SIR92 (Giacovazzo et al, 1992)'
_diffrn_ambient_temperature 150
_diffrn_measured_fraction_theta_full 0.993
_diffrn_measured_fraction_theta_max 0.993
_diffrn_measurement_device_type
; 
Nonius KappaCCD 
;
_diffrn_measurement_method \w
_diffrn_radiation_monochromator graphite
_diffrn_radiation_type 'Mo K\a'
_diffrn_radiation_wavelength 0.71073
_diffrn_reflns_av_R_equivalents 0.055
_diffrn_reflns_limit_h_max 7
_diffrn_reflns_limit_h_min -7
_diffrn_reflns_limit_k_max 16
_diffrn_reflns_limit_k_min -16
_diffrn_reflns_limit_l_max 21
_diffrn_reflns_limit_l_min -21
_diffrn_reflns_number 17431
_diffrn_reflns_theta_full 27.496
_diffrn_reflns_theta_max 27.496
_diffrn_reflns_theta_min 5.217
_diffrn_standards_decay_% 0.00
_diffrn_standards_interval_count 0
_diffrn_standards_interval_time 0
_diffrn_standards_number 0
_exptl_absorpt_coefficient_mu 9.971
_exptl_absorpt_correction_T_max 0.67
_exptl_absorpt_correction_T_min 0.37
_exptl_absorpt_correction_type multi-scan
_exptl_absorpt_process_details
; 
 Denzo/Scalepack (Otwinowski & Minor, 1996) 
;
_exptl_crystal_colour ' brown '
_exptl_crystal_density_diffrn 2.041
_exptl_crystal_description ' fragment '
_exptl_crystal_F_000 752
_exptl_crystal_size_max 0.10
_exptl_crystal_size_mid 0.08
_exptl_crystal_size_min 0.04
_refine_diff_density_max 0.98
_refine_diff_density_min -1.53
_refine_ls_extinction_method None
_refine_ls_goodness_of_fit_ref 1.0531
_refine_ls_hydrogen_treatment noref
_refine_ls_matrix_type full
_refine_ls_number_parameters 69
_refine_ls_number_reflns 961
_refine_ls_number_restraints 0
_refine_ls_R_factor_all 0.0341
_refine_ls_R_factor_gt 0.0225
_refine_ls_shift/su_max 0.000398
_refine_ls_structure_factor_coef F
_refine_ls_weighting_details
;
 Method, part 1, Chebychev polynomial, (Watkin, 1994, Prince, 1982) 
 [weight] = 1.0/[A~0~*T~0~(x)+A~1~*T~1~(x) ... +A~n-1~]*T~n-1~(x)] 
 where A~i~ are the Chebychev coefficients listed below and x= Fcalc/Fmax 
 Method = Robust Weighting (Prince, 1982) 
 W = [weight] * [1-(deltaF/6*sigmaF)^2^]^2^ 
 A~i~ are: 
 1.86 0.337 1.41 
;
_refine_ls_weighting_scheme calc
_refine_ls_wR_factor_all 0.0348
_refine_ls_wR_factor_gt 0.0302
_refine_ls_wR_factor_ref 0.0302
_reflns_limit_h_max 7
_reflns_limit_h_min 0
_reflns_limit_k_max 16
_reflns_limit_k_min 0
_reflns_limit_l_max 21
_reflns_limit_l_min 0
_reflns_number_gt 961
_reflns_number_total 1449
_reflns_threshold_expression I>3.00u(I)
_cod_data_source_file jo060301csi20060221_055038.cif
_cod_depositor_comments
;
The following automatic conversions were performed:
'_symmetry_cell_setting' value 'Orthorhombic' changed to 'orthorhombic'
according to '/home/saulius/struct/CIF-dictionaries/cif_core.dic'
dictionary named 'cif_core.dic' version 2.4.1 from 2010-06-29.

Automatic conversion script
Id: cif_fix_enum 1527 2010-12-29 10:47:43Z saulius 
;
_cod_original_sg_symbol_H-M 'P b c n '
_cod_original_formula_sum ' C10 H22 N2 O2 Os '
_cod_database_code 4021721

loop_
_symmetry_equiv_pos_as_xyz
x,y,z
-x,-y,-z
-x+1/2,y+1/2,z
x+1/2,-y+1/2,-z
x,-y,z+1/2
-x,y,-z+1/2
-x+1/2,-y+1/2,z+1/2
x+1/2,y+1/2,-z+1/2

loop_
_atom_site_label
_atom_site_type_symbol
_atom_site_fract_x
_atom_site_fract_y
_atom_site_fract_z
_atom_site_U_iso_or_equiv
_atom_site_occupancy
_atom_site_adp_type
_atom_site_refinement_flags_posn
_atom_site_refinement_flags_adp
Os1 Os 0.5000 0.499599(10) 0.2500 0.0135 1.0000 Uani S T
O1 O 0.3093(4) 0.56878(16) 0.19421(14) 0.0254 1.0000 Uani . .
N1 N 0.3783(4) 0.38639(18) 0.30959(15) 0.0151 1.0000 Uani . .
C1 C 0.4543(6) 0.2766(2) 0.2917(2) 0.0220 1.0000 Uani . .
C2 C 0.2398(5) 0.3994(2) 0.38319(16) 0.0173 1.0000 Uani . .
C3 C 0.1913(6) 0.5182(3) 0.3956(2) 0.0259 1.0000 Uani . .
C4 C 0.0244(5) 0.3399(3) 0.3703(2) 0.0276 1.0000 Uani . .
C5 C 0.3607(6) 0.3543(3) 0.4558(2) 0.0336 1.0000 Uani . .
H11 H 0.5692 0.2552 0.3311 0.0264 1.0000 Uiso . .
H12 H 0.3297 0.2254 0.2951 0.0264 1.0000 Uiso . .
H31 H 0.0989 0.5274 0.4447 0.0311 1.0000 Uiso . .
H32 H 0.3309 0.5581 0.4028 0.0311 1.0000 Uiso . .
H33 H 0.1124 0.5467 0.3476 0.0311 1.0000 Uiso . .
H41 H -0.0692 0.3482 0.4191 0.0331 1.0000 Uiso . .
H42 H -0.0523 0.3705 0.3224 0.0331 1.0000 Uiso . .
H43 H 0.0543 0.2623 0.3608 0.0331 1.0000 Uiso . .
H51 H 0.2690 0.3628 0.5051 0.0403 1.0000 Uiso . .
H52 H 0.5007 0.3939 0.4631 0.0403 1.0000 Uiso . .
H53 H 0.3918 0.2768 0.4467 0.0403 1.0000 Uiso . .

loop_
_atom_site_aniso_label
_atom_site_aniso_U_11
_atom_site_aniso_U_22
_atom_site_aniso_U_33
_atom_site_aniso_U_23
_atom_site_aniso_U_13
_atom_site_aniso_U_12
Os1 0.01553(17) 0.00945(16) 0.01560(17) 0.0000 0.00254(5) 0.0000
O1 0.0262(12) 0.0214(11) 0.0287(11) 0.0079(11) 0.0055(9) 0.0086(10)
N1 0.0148(12) 0.0130(11) 0.0176(13) -0.0011(11) -0.0004(10) 0.0003(9)
C1 0.0234(13) 0.0098(13) 0.033(2) 0.0037(15) 0.0026(16) -0.0007(12)
C2 0.0162(13) 0.0200(14) 0.0158(14) 0.0014(13) 0.0056(13) -0.0038(11)
C3 0.0304(17) 0.0236(16) 0.0237(18) -0.0041(13) 0.0141(14) -0.0015(15)
C4 0.0214(17) 0.0286(18) 0.033(2) 0.0033(16) 0.0079(14) -0.0043(14)
C5 0.034(2) 0.048(2) 0.0190(17) 0.0024(15) -0.0008(15) 0.0079(18)

loop_
_atom_type_symbol
_atom_type_scat_dispersion_real
_atom_type_scat_dispersion_imag
_atom_type_scat_Cromer_Mann_a1
_atom_type_scat_Cromer_Mann_b1
_atom_type_scat_Cromer_Mann_a2
_atom_type_scat_Cromer_Mann_b2
_atom_type_scat_Cromer_Mann_a3
_atom_type_scat_Cromer_Mann_b3
_atom_type_scat_Cromer_Mann_a4
_atom_type_scat_Cromer_Mann_b4
_atom_type_scat_Cromer_Mann_c
_atom_type_scat_source
'C   ' 0.0033 0.0016 2.3100 20.8439 1.0200 10.2075 1.5886 0.5687 0.8650 51.6512 0.2156 International_Tables_Vol_IV_Table_2.2B
'H   ' 0.0000 0.0000 0.4930 10.5109 0.3229 26.1257 0.1402 3.1424 0.0408 57.7998 0.0030 International_Tables_Vol_IV_Table_2.2B
'N   ' 0.0061 0.0033 12.2126 0.0057 3.1322 9.8933 2.0125 28.9975 1.1663 0.5826 -11.5290 International_Tables_Vol_IV_Table_2.2B
'O   ' 0.0106 0.0060 3.0485 13.2771 2.2868 5.7011 1.5463 0.3239 0.8670 32.9089 0.2508 International_Tables_Vol_IV_Table_2.2B
'Os  ' -1.2165 7.6030 28.1894 1.6290 16.1550 8.9795 14.9305 0.3827 5.6759 48.1647 11.0005 International_Tables_Vol_IV_Table_2.2B

loop_
_geom_angle_atom_site_label_1
_geom_angle_site_symmetry_1
_geom_angle_atom_site_label_2
_geom_angle_atom_site_label_3
_geom_angle_site_symmetry_3
_geom_angle
_geom_angle_publ_flag
O1 . Os1 O1 6_655 119.88(15) yes
O1 . Os1 N1 . 112.88(10) yes
O1 6_655 Os1 N1 . 111.38(11) yes
O1 . Os1 N1 6_655 111.38(11) yes
O1 6_655 Os1 N1 6_655 112.88(10) yes
N1 . Os1 N1 6_655 82.47(14) yes
Os1 . N1 C1 . 117.8(2) yes
Os1 . N1 C2 . 124.97(18) yes
C1 . N1 C2 . 116.3(2) yes
N1 . C1 C1 6_655 107.72(18) yes
N1 . C1 H11 . 109.908 no
C1 6_655 C1 H11 . 109.908 no
N1 . C1 H12 . 109.907 no
C1 6_655 C1 H12 . 109.909 no
H11 . C1 H12 . 109.466 no
N1 . C2 C3 . 109.1(2) yes
N1 . C2 C4 . 108.9(2) yes
C3 . C2 C4 . 108.7(3) yes
N1 . C2 C5 . 109.1(2) yes
C3 . C2 C5 . 110.3(3) yes
C4 . C2 C5 . 110.7(3) yes
C2 . C3 H31 . 109.468 no
C2 . C3 H32 . 109.467 no
H31 . C3 H32 . 109.475 no
C2 . C3 H33 . 109.467 no
H31 . C3 H33 . 109.476 no
H32 . C3 H33 . 109.475 no
C2 . C4 H41 . 109.467 no
C2 . C4 H42 . 109.467 no
H41 . C4 H42 . 109.476 no
C2 . C4 H43 . 109.467 no
H41 . C4 H43 . 109.475 no
H42 . C4 H43 . 109.476 no
C2 . C5 H51 . 109.467 no
C2 . C5 H52 . 109.466 no
H51 . C5 H52 . 109.475 no
C2 . C5 H53 . 109.467 no
H51 . C5 H53 . 109.477 no
H52 . C5 H53 . 109.475 no

loop_
_geom_bond_atom_site_label_1
_geom_bond_atom_site_label_2
_geom_bond_site_symmetry_2
_geom_bond_distance
_geom_bond_publ_flag
Os1 O1 . 1.727(2) yes
Os1 O1 6_655 1.727(2) yes
Os1 N1 . 1.882(2) yes
Os1 N1 6_655 1.882(2) yes
N1 C1 . 1.480(4) yes
N1 C2 . 1.499(4) yes
C1 C1 6_655 1.496(7) yes
C1 H11 . 1.000 no
C1 H12 . 1.000 no
C2 C3 . 1.529(4) yes
C2 C4 . 1.535(4) yes
C2 C5 . 1.524(5) yes
C3 H31 . 1.000 no
C3 H32 . 1.000 no
C3 H33 . 1.000 no
C4 H41 . 1.000 no
C4 H42 . 1.000 no
C4 H43 . 1.000 no
C5 H51 . 1.000 no
C5 H52 . 1.000 no
C5 H53 . 1.000 no
